data_4302932
loop_
_publ_author_name
'Scott D. Bunge'
'Jeffrey A. Bertke'
'Travis L. Cleland'

_publ_contact_author_address
;Kent State University
Chemistry Department
PO Box 5190
Kent, OH 44242, USA
;
_publ_contact_author_email sbunge@kent.edu
_publ_contact_author_fax '330 672 3816'
_publ_contact_author_name 'Scott D. Bunge'
_publ_contact_author_phone '330 672 9445'
_publ_section_title
;
Synthesis, Structure, and Reactivity of Low-Coordinate
1,1,3,3-Tetraethylguanidinate Complexes
;
_journal_name_full 'Inorganic Chemistry'
_journal_page_first 8037
_journal_page_last 8043
_journal_paper_doi 10.1021/ic9007153
_journal_volume 48
_journal_year 2009
_chemical_formula_sum 'C30 H76 N8 Si4 Zn2'
_chemical_formula_weight 792.09
_chemical_name_common '(5) [Zn(m-TEG){N(Si(CH3)3)2}]2'
_chemical_name_systematic
;

 ?

;
_space_group_IT_number 2
_symmetry_cell_setting triclinic
_symmetry_space_group_name_Hall '-P 1'
_symmetry_space_group_name_H-M 'P -1'
_atom_sites_solution_hydrogens geom
_atom_sites_solution_primary direct
_atom_sites_solution_secondary difmap
_audit_creation_method SHELXL-97
_cell_angle_alpha 84.845(10)
_cell_angle_beta 84.596(7)
_cell_angle_gamma 69.073(7)
_cell_formula_units_Z 2
_cell_length_a 9.1375(10)
_cell_length_b 12.6756(18)
_cell_length_c 21.716(3)
_cell_measurement_reflns_used 3777
_cell_measurement_temperature 100(2)
_cell_measurement_theta_max 22.12
_cell_measurement_theta_min 2.39
_cell_volume 2334.6(5)
_computing_cell_refinement 'Bruker SMART'
_computing_data_collection 'Bruker SMART'
_computing_data_reduction 'Bruker SAINT'
_computing_molecular_graphics 'Bruker SHELXTL'
_computing_publication_material 'Bruker SHELXTL'
_computing_structure_refinement 'SHELXL-97 (Sheldrick, 1997)'
_computing_structure_solution 'SHELXS-97 (Sheldrick, 1990)'
_diffrn_ambient_temperature 100(2)
_diffrn_measured_fraction_theta_full 0.997
_diffrn_measured_fraction_theta_max 0.997
_diffrn_measurement_device_type 'CCD area detector'
_diffrn_measurement_method 'phi and omega scans'
_diffrn_radiation_monochromator graphite
_diffrn_radiation_source 'fine-focus sealed tube'
_diffrn_radiation_type MoK\a
_diffrn_radiation_wavelength 0.71073
_diffrn_reflns_av_R_equivalents 0.0423
_diffrn_reflns_av_sigmaI/netI 0.0581
_diffrn_reflns_limit_h_max 10
_diffrn_reflns_limit_h_min -10
_diffrn_reflns_limit_k_max 15
_diffrn_reflns_limit_k_min -15
_diffrn_reflns_limit_l_max 25
_diffrn_reflns_limit_l_min -23
_diffrn_reflns_number 19014
_diffrn_reflns_theta_full 25.10
_diffrn_reflns_theta_max 25.10
_diffrn_reflns_theta_min 0.94
_exptl_absorpt_coefficient_mu 1.157
_exptl_absorpt_correction_T_max 0.8641
_exptl_absorpt_correction_T_min 0.7228
_exptl_absorpt_correction_type multi-scan
_exptl_absorpt_process_details SADABS
_exptl_crystal_colour colorless
_exptl_crystal_density_diffrn 1.127
_exptl_crystal_density_meas ?
_exptl_crystal_density_method .
_exptl_crystal_description irregular
_exptl_crystal_F_000 856
_exptl_crystal_size_max 0.30
_exptl_crystal_size_mid 0.23
_exptl_crystal_size_min 0.13
_refine_diff_density_max 0.394
_refine_diff_density_min -0.362
_refine_diff_density_rms 0.060
_refine_ls_extinction_method none
_refine_ls_goodness_of_fit_ref 0.911
_refine_ls_hydrogen_treatment constr
_refine_ls_matrix_type full
_refine_ls_number_parameters 417
_refine_ls_number_reflns 8292
_refine_ls_number_restraints 0
_refine_ls_restrained_S_all 0.911
_refine_ls_R_factor_all 0.0869
_refine_ls_R_factor_gt 0.0496
_refine_ls_shift/su_max 0.044
_refine_ls_shift/su_mean 0.001
_refine_ls_structure_factor_coef Fsqd
_refine_ls_weighting_details 'calc w=1/[\s^2^(Fo^2^)+(0.1000P)^2^+0.2832P] where P=(Fo^2^+2Fc^2^)/3'
_refine_ls_weighting_scheme calc
_refine_ls_wR_factor_gt 0.1341
_refine_ls_wR_factor_ref 0.1612
_reflns_number_gt 5214
_reflns_number_total 8292
_reflns_threshold_expression >2sigma(I)
_cod_data_source_file ic9007153_si_002_5.cif
_cod_data_source_block jab004
_cod_depositor_comments
;
The following automatic conversions were performed:
'_symmetry_cell_setting' value 'Triclinic' changed to 'triclinic'
according to '/home/saulius/struct/CIF-dictionaries/cif_core.dic'
dictionary named 'cif_core.dic' version 2.4.1 from
2010-06-29.

'_exptl_absorpt_correction_type' value 'MULTI-SCAN' changed
to 'multi-scan' according to
'/home/saulius/struct/CIF-dictionaries/cif_core.dic' dictionary named
'cif_core.dic' version 2.4.1 from 2010-06-29.

Automatic conversion script
Id: cif_fix_enum 1527 2010-12-29 10:47:43Z saulius 
;
_cod_database_code 4302932

loop_
_symmetry_equiv_pos_as_xyz
'x, y, z'
'-x, -y, -z'

loop_
_atom_site_label
_atom_site_type_symbol
_atom_site_fract_x
_atom_site_fract_y
_atom_site_fract_z
_atom_site_U_iso_or_equiv
_atom_site_adp_type
_atom_site_occupancy
_atom_site_symmetry_multiplicity
_atom_site_calc_flag
_atom_site_refinement_flags
_atom_site_disorder_assembly
_atom_site_disorder_group
Zn2 Zn 0.59232(6) 0.85205(4) 0.28309(2) 0.05810(17) Uani 1 1 d . . .
Zn1 Zn 0.72610(6) 0.65578(4) 0.21640(2) 0.06052(18) Uani 1 1 d . . .
N1 N 0.6718(4) 0.6884(3) 0.30488(17) 0.0591(9) Uani 1 1 d . . .
N2 N 0.6769(5) 0.8179(3) 0.19734(17) 0.0686(10) Uani 1 1 d . . .
N3 N 0.6116(7) 0.9838(4) 0.1322(2) 0.1053(16) Uani 1 1 d . . .
N4 N 0.8430(6) 0.8353(4) 0.1112(2) 0.0942(14) Uani 1 1 d . . .
N5 N 0.7436(5) 0.6615(3) 0.40826(17) 0.0717(10) Uani 1 1 d . . .
N6 N 0.6797(5) 0.5235(3) 0.36534(18) 0.0736(10) Uani 1 1 d . . .
N7 N 0.7818(4) 0.5281(3) 0.16799(17) 0.0684(10) Uani 1 1 d . . .
N8 N 0.4658(4) 0.9815(3) 0.32568(17) 0.0656(9) Uani 1 1 d . . .
Si1 Si 0.6481(2) 0.52381(14) 0.11968(7) 0.0881(4) Uani 1 1 d . . .
Si2 Si 0.95889(18) 0.42621(12) 0.18057(8) 0.0880(5) Uani 1 1 d . . .
Si3 Si 0.28643(17) 0.97885(13) 0.35255(8) 0.0866(4) Uani 1 1 d . . .
Si4 Si 0.54804(19) 1.07876(11) 0.33429(7) 0.0819(4) Uani 1 1 d . . .
C1 C 0.7076(7) 0.8755(4) 0.1506(2) 0.0792(14) Uani 1 1 d . . .
C2 C 0.6959(5) 0.6293(3) 0.3554(2) 0.0592(10) Uani 1 1 d . . .
C3 C 0.4480(11) 1.0244(6) 0.1560(3) 0.129(3) Uani 1 1 d . . .
H3A H 0.4123 1.1061 0.1572 0.155 Uiso 1 1 calc R . .
H3B H 0.4415 0.9933 0.1982 0.155 Uiso 1 1 calc R . .
C4 C 0.9807(8) 0.7496(6) 0.1365(3) 0.114(2) Uani 1 1 d . . .
H4A H 0.9498 0.6881 0.1560 0.137 Uiso 1 1 calc R . .
H4B H 1.0566 0.7194 0.1024 0.137 Uiso 1 1 calc R . .
C5 C 1.0578(12) 0.7858(10) 0.1811(6) 0.219(5) Uani 1 1 d . . .
H5A H 1.0902 0.8463 0.1626 0.329 Uiso 1 1 calc R . .
H5B H 1.1481 0.7235 0.1940 0.329 Uiso 1 1 calc R . .
H5C H 0.9863 0.8118 0.2165 0.329 Uiso 1 1 calc R . .
C6 C 0.8335(10) 0.8328(9) 0.0442(3) 0.163(4) Uani 1 1 d . . .
H6A H 0.8301 0.7595 0.0366 0.195 Uiso 1 1 calc R . .
H6B H 0.7340 0.8891 0.0331 0.195 Uiso 1 1 calc R . .
C7 C 0.7972(7) 0.4280(4) 0.3971(3) 0.0890(16) Uani 1 1 d . . .
H7A H 0.8683 0.4561 0.4152 0.107 Uiso 1 1 calc R . .
H7B H 0.8584 0.3752 0.3666 0.107 Uiso 1 1 calc R . .
C8 C 0.7297(10) 0.3656(5) 0.4470(3) 0.136(3) Uani 1 1 d . . .
H8A H 0.6722 0.4164 0.4783 0.204 Uiso 1 1 calc R . .
H8B H 0.8133 0.3043 0.4653 0.204 Uiso 1 1 calc R . .
H8C H 0.6606 0.3363 0.4295 0.204 Uiso 1 1 calc R . .
C9 C 0.5888(7) 0.4935(4) 0.3229(3) 0.0871(15) Uani 1 1 d . . .
H9A H 0.6070 0.4132 0.3292 0.104 Uiso 1 1 calc R . .
H9B H 0.6254 0.5077 0.2807 0.104 Uiso 1 1 calc R . .
C10 C 0.4175(8) 0.5574(6) 0.3311(3) 0.125(2) Uani 1 1 d . . .
H10A H 0.3814 0.5473 0.3734 0.187 Uiso 1 1 calc R . .
H10B H 0.3629 0.5300 0.3043 0.187 Uiso 1 1 calc R . .
H10C H 0.3974 0.6364 0.3208 0.187 Uiso 1 1 calc R . .
C11 C 0.6650(7) 0.6525(5) 0.4697(2) 0.0891(16) Uani 1 1 d . . .
H11A H 0.6037 0.6044 0.4677 0.107 Uiso 1 1 calc R . .
H11B H 0.5925 0.7271 0.4796 0.107 Uiso 1 1 calc R . .
C12 C 0.8129(8) 0.7492(5) 0.4006(3) 0.0979(18) Uani 1 1 d . . .
H12A H 0.7498 0.8112 0.3740 0.117 Uiso 1 1 calc R . .
H12B H 0.8106 0.7782 0.4406 0.117 Uiso 1 1 calc R . .
C13 C 1.0458(7) 0.4662(5) 0.2458(3) 0.113(2) Uani 1 1 d . . .
H13A H 1.0707 0.5326 0.2330 0.169 Uiso 1 1 calc R . .
H13B H 1.1397 0.4051 0.2566 0.169 Uiso 1 1 calc R . .
H13C H 0.9714 0.4813 0.2811 0.169 Uiso 1 1 calc R . .
C14 C 1.1048(8) 0.4099(7) 0.1122(4) 0.149(3) Uani 1 1 d . . .
H14A H 1.0749 0.3761 0.0800 0.223 Uiso 1 1 calc R . .
H14B H 1.2070 0.3624 0.1244 0.223 Uiso 1 1 calc R . .
H14C H 1.1072 0.4829 0.0972 0.223 Uiso 1 1 calc R . .
C15 C 0.9461(10) 0.2837(5) 0.2018(4) 0.156(3) Uani 1 1 d . . .
H15A H 0.8680 0.2892 0.2354 0.234 Uiso 1 1 calc R . .
H15B H 1.0461 0.2324 0.2143 0.234 Uiso 1 1 calc R . .
H15C H 0.9176 0.2562 0.1667 0.234 Uiso 1 1 calc R . .
C16 C 0.1977(9) 0.9321(8) 0.2898(4) 0.158(3) Uani 1 1 d . . .
H16A H 0.1879 0.9838 0.2540 0.238 Uiso 1 1 calc R . .
H16B H 0.0958 0.9311 0.3046 0.238 Uiso 1 1 calc R . .
H16C H 0.2642 0.8575 0.2789 0.238 Uiso 1 1 calc R . .
C17 C 0.5039(12) 0.6664(7) 0.1046(5) 0.230(6) Uani 1 1 d . . .
H17A H 0.4813 0.7072 0.1416 0.346 Uiso 1 1 calc R . .
H17B H 0.4091 0.6605 0.0923 0.346 Uiso 1 1 calc R . .
H17C H 0.5460 0.7059 0.0721 0.346 Uiso 1 1 calc R . .
C18 C 0.5241(13) 0.4425(10) 0.1536(4) 0.215(6) Uani 1 1 d . . .
H18A H 0.5900 0.3683 0.1678 0.323 Uiso 1 1 calc R . .
H18B H 0.4596 0.4362 0.1227 0.323 Uiso 1 1 calc R . .
H18C H 0.4585 0.4809 0.1878 0.323 Uiso 1 1 calc R . .
C19 C 0.7354(12) 0.4593(10) 0.0457(4) 0.193(5) Uani 1 1 d . . .
H19A H 0.7897 0.5042 0.0227 0.290 Uiso 1 1 calc R . .
H19B H 0.6538 0.4562 0.0219 0.290 Uiso 1 1 calc R . .
H19C H 0.8081 0.3841 0.0540 0.290 Uiso 1 1 calc R . .
C20 C 0.2958(8) 0.8709(7) 0.4171(3) 0.135(3) Uani 1 1 d . . .
H20A H 0.3747 0.8001 0.4065 0.203 Uiso 1 1 calc R . .
H20B H 0.1957 0.8616 0.4244 0.203 Uiso 1 1 calc R . .
H20C H 0.3217 0.8951 0.4540 0.203 Uiso 1 1 calc R . .
C21 C 0.1452(10) 1.1150(7) 0.3744(6) 0.238(7) Uani 1 1 d . . .
H21A H 0.1840 1.1418 0.4072 0.357 Uiso 1 1 calc R . .
H21B H 0.0469 1.1067 0.3885 0.357 Uiso 1 1 calc R . .
H21C H 0.1303 1.1684 0.3393 0.357 Uiso 1 1 calc R . .
C22 C 0.5766(12) 1.0908(6) 0.4170(3) 0.162(4) Uani 1 1 d . . .
H22A H 0.4790 1.1035 0.4412 0.243 Uiso 1 1 calc R . .
H22B H 0.6115 1.1530 0.4200 0.243 Uiso 1 1 calc R . .
H22C H 0.6540 1.0221 0.4323 0.243 Uiso 1 1 calc R . .
C23 C 0.7452(7) 1.0377(5) 0.2931(3) 0.117(2) Uani 1 1 d . . .
H23A H 0.8110 0.9658 0.3104 0.176 Uiso 1 1 calc R . .
H23B H 0.7908 1.0938 0.2977 0.176 Uiso 1 1 calc R . .
H23C H 0.7361 1.0321 0.2500 0.176 Uiso 1 1 calc R . .
C24 C 0.4350(9) 1.2227(4) 0.3004(4) 0.127(2) Uani 1 1 d . . .
H24A H 0.4118 1.2170 0.2589 0.191 Uiso 1 1 calc R . .
H24B H 0.4963 1.2705 0.2998 0.191 Uiso 1 1 calc R . .
H24C H 0.3387 1.2545 0.3251 0.191 Uiso 1 1 calc R . .
C25 C 0.7743(9) 0.6057(6) 0.5213(3) 0.127(2) Uani 1 1 d . . .
H25A H 0.8381 0.5285 0.5146 0.190 Uiso 1 1 calc R . .
H25B H 0.7139 0.6091 0.5602 0.190 Uiso 1 1 calc R . .
H25C H 0.8405 0.6497 0.5221 0.190 Uiso 1 1 calc R . .
C26 C 0.9733(10) 0.7097(7) 0.3741(4) 0.158(3) Uani 1 1 d . . .
H26A H 0.9889 0.6477 0.3488 0.237 Uiso 1 1 calc R . .
H26B H 1.0440 0.6850 0.4068 0.237 Uiso 1 1 calc R . .
H26C H 0.9932 0.7702 0.3491 0.237 Uiso 1 1 calc R . .
C27 C 0.3420(12) 0.9956(10) 0.1201(5) 0.200(5) Uani 1 1 d . . .
H27A H 0.3536 1.0205 0.0774 0.300 Uiso 1 1 calc R . .
H27B H 0.2356 1.0322 0.1359 0.300 Uiso 1 1 calc R . .
H27C H 0.3670 0.9151 0.1232 0.300 Uiso 1 1 calc R . .
C28 C 0.6760(13) 1.0743(7) 0.1100(4) 0.176(4) Uani 1 1 d . . .
H28A H 0.6628 1.1230 0.1437 0.211 Uiso 1 1 calc R . .
H28B H 0.7878 1.0392 0.0999 0.211 Uiso 1 1 calc R . .
C29 C 0.6057(19) 1.1430(8) 0.0573(5) 0.256(7) Uani 1 1 d . . .
H29A H 0.6301 1.0977 0.0220 0.384 Uiso 1 1 calc R . .
H29B H 0.6459 1.2035 0.0489 0.384 Uiso 1 1 calc R . .
H29C H 0.4939 1.1738 0.0655 0.384 Uiso 1 1 calc R . .
C30 C 0.9501(16) 0.8512(12) 0.0040(5) 0.283(9) Uani 1 1 d . . .
H30A H 0.9413 0.9290 0.0039 0.425 Uiso 1 1 calc R . .
H30B H 0.9387 0.8340 -0.0371 0.425 Uiso 1 1 calc R . .
H30C H 1.0511 0.8034 0.0173 0.425 Uiso 1 1 calc R . .

loop_
_atom_site_aniso_label
_atom_site_aniso_U_11
_atom_site_aniso_U_22
_atom_site_aniso_U_33
_atom_site_aniso_U_23
_atom_site_aniso_U_13
_atom_site_aniso_U_12
Zn2 0.0626(3) 0.0449(3) 0.0674(3) -0.0070(2) -0.0063(2) -0.0183(2)
Zn1 0.0629(3) 0.0501(3) 0.0686(3) -0.0113(2) -0.0005(2) -0.0191(2)
N1 0.065(2) 0.0454(18) 0.065(2) -0.0030(16) -0.0004(18) -0.0181(16)
N2 0.094(3) 0.054(2) 0.061(2) -0.0007(17) -0.006(2) -0.030(2)
N3 0.141(5) 0.076(3) 0.076(3) 0.016(2) -0.003(3) -0.016(3)
N4 0.113(4) 0.082(3) 0.084(3) 0.005(2) 0.013(3) -0.037(3)
N5 0.088(3) 0.061(2) 0.069(2) 0.0015(18) -0.010(2) -0.029(2)
N6 0.088(3) 0.052(2) 0.082(3) 0.0010(18) -0.002(2) -0.029(2)
N7 0.070(2) 0.056(2) 0.075(2) -0.0197(18) 0.003(2) -0.0163(18)
N8 0.066(2) 0.0483(19) 0.081(2) -0.0135(17) -0.0029(19) -0.0165(17)
Si1 0.0970(11) 0.0854(10) 0.0916(10) -0.0249(8) -0.0089(9) -0.0387(9)
Si2 0.0790(10) 0.0673(8) 0.1016(11) -0.0192(8) 0.0106(8) -0.0069(7)
Si3 0.0631(8) 0.0805(9) 0.1009(11) -0.0033(8) 0.0010(8) -0.0087(7)
Si4 0.0982(11) 0.0524(7) 0.1000(10) -0.0128(7) -0.0270(9) -0.0254(7)
C1 0.103(4) 0.067(3) 0.067(3) -0.001(2) -0.012(3) -0.028(3)
C2 0.055(2) 0.049(2) 0.071(3) -0.003(2) 0.004(2) -0.0170(19)
C3 0.156(7) 0.093(5) 0.097(5) 0.013(4) -0.015(5) 0.004(5)
C4 0.095(5) 0.125(5) 0.122(5) 0.017(4) 0.018(4) -0.051(4)
C5 0.129(8) 0.231(12) 0.310(15) -0.084(11) -0.061(9) -0.050(8)
C6 0.133(6) 0.253(10) 0.073(4) 0.035(5) 0.013(4) -0.048(7)
C7 0.096(4) 0.056(3) 0.103(4) 0.003(3) 0.004(3) -0.017(3)
C8 0.178(7) 0.090(4) 0.136(6) 0.041(4) 0.001(5) -0.056(5)
C9 0.110(4) 0.072(3) 0.097(4) -0.008(3) 0.002(3) -0.055(3)
C10 0.109(5) 0.141(6) 0.146(6) -0.023(5) -0.005(5) -0.068(5)
C11 0.092(4) 0.084(4) 0.078(3) -0.015(3) 0.003(3) -0.015(3)
C12 0.138(6) 0.074(3) 0.099(4) 0.012(3) -0.046(4) -0.054(4)
C13 0.077(4) 0.107(5) 0.128(5) -0.002(4) -0.021(4) 0.002(3)
C14 0.106(5) 0.179(8) 0.144(6) -0.061(6) 0.036(5) -0.029(5)
C15 0.170(7) 0.061(4) 0.206(8) -0.001(4) -0.007(6) -0.007(4)
C16 0.114(6) 0.246(10) 0.149(7) 0.008(7) -0.031(5) -0.103(6)
C17 0.200(10) 0.140(8) 0.345(15) -0.052(8) -0.184(11) -0.003(7)
C18 0.263(12) 0.343(16) 0.158(8) -0.028(9) -0.006(8) -0.248(13)
C19 0.184(9) 0.303(13) 0.120(6) -0.092(8) 0.007(6) -0.105(9)
C20 0.106(5) 0.173(7) 0.124(6) 0.032(5) -0.007(4) -0.055(5)
C21 0.131(7) 0.112(6) 0.426(19) -0.061(9) 0.105(10) -0.009(5)
C22 0.257(11) 0.119(6) 0.125(6) -0.028(4) -0.076(6) -0.064(6)
C23 0.101(4) 0.093(4) 0.178(7) 0.010(4) -0.029(4) -0.059(4)
C24 0.144(6) 0.052(3) 0.183(7) 0.001(4) -0.033(5) -0.028(3)
C25 0.149(6) 0.142(6) 0.073(4) 0.021(4) -0.023(4) -0.033(5)
C26 0.124(6) 0.149(7) 0.224(10) 0.014(6) -0.006(6) -0.084(6)
C27 0.154(9) 0.235(12) 0.204(11) -0.069(9) -0.016(8) -0.044(8)
C28 0.234(10) 0.121(6) 0.151(7) 0.065(6) 0.005(7) -0.057(7)
C29 0.39(2) 0.128(8) 0.203(11) 0.067(8) 0.006(12) -0.065(10)
C30 0.249(14) 0.339(18) 0.134(8) 0.016(10) 0.068(10) 0.024(13)

loop_
_atom_type_symbol
_atom_type_description
_atom_type_scat_dispersion_real
_atom_type_scat_dispersion_imag
_atom_type_scat_source
C C 0.0033 0.0016 'International Tables Vol C Tables 4.2.6.8 and 6.1.1.4'
H H 0.0000 0.0000 'International Tables Vol C Tables 4.2.6.8 and 6.1.1.4'
N N 0.0061 0.0033 'International Tables Vol C Tables 4.2.6.8 and 6.1.1.4'
Si Si 0.0817 0.0704 'International Tables Vol C Tables 4.2.6.8 and 6.1.1.4'
Zn Zn 0.2839 1.4301 'International Tables Vol C Tables 4.2.6.8 and 6.1.1.4'

loop_
_geom_angle_atom_site_label_1
_geom_angle_atom_site_label_2
_geom_angle_atom_site_label_3
_geom_angle
_geom_angle_site_symmetry_1
_geom_angle_site_symmetry_3
_geom_angle_publ_flag
N8 Zn2 N1 134.48(15) . . ?
N8 Zn2 N2 136.96(15) . . ?
N1 Zn2 N2 88.10(14) . . ?
N7 Zn1 N2 134.42(16) . . ?
N7 Zn1 N1 137.19(15) . . ?
N2 Zn1 N1 88.14(14) . . ?
C2 N1 Zn2 134.0(3) . . ?
C2 N1 Zn1 134.5(3) . . ?
Zn2 N1 Zn1 90.97(15) . . ?
C1 N2 Zn1 133.4(3) . . ?
C1 N2 Zn2 134.3(3) . . ?
Zn1 N2 Zn2 91.62(15) . . ?
C1 N3 C3 119.0(5) . . ?
C1 N3 C28 122.1(6) . . ?
C3 N3 C28 114.9(6) . . ?
C1 N4 C4 117.9(4) . . ?
C1 N4 C6 121.2(6) . . ?
C4 N4 C6 114.7(6) . . ?
C2 N5 C12 118.5(4) . . ?
C2 N5 C11 120.9(4) . . ?
C12 N5 C11 114.7(4) . . ?
C2 N6 C9 118.0(4) . . ?
C2 N6 C7 121.4(4) . . ?
C9 N6 C7 115.6(4) . . ?
Si2 N7 Si1 126.8(2) . . ?
Si2 N7 Zn1 115.6(2) . . ?
Si1 N7 Zn1 117.6(2) . . ?
Si4 N8 Si3 129.4(2) . . ?
Si4 N8 Zn2 116.6(2) . . ?
Si3 N8 Zn2 113.96(19) . . ?
N7 Si1 C17 110.4(3) . . ?
N7 Si1 C19 114.2(3) . . ?
C17 Si1 C19 110.0(5) . . ?
N7 Si1 C18 113.6(3) . . ?
C17 Si1 C18 102.9(6) . . ?
C19 Si1 C18 105.0(5) . . ?
N7 Si2 C15 113.2(3) . . ?
N7 Si2 C14 113.3(3) . . ?
C15 Si2 C14 106.9(4) . . ?
N7 Si2 C13 108.8(2) . . ?
C15 Si2 C13 107.9(4) . . ?
C14 Si2 C13 106.4(3) . . ?
N8 Si3 C21 114.5(3) . . ?
N8 Si3 C20 113.1(3) . . ?
C21 Si3 C20 109.5(5) . . ?
N8 Si3 C16 109.1(3) . . ?
C21 Si3 C16 106.2(5) . . ?
C20 Si3 C16 103.5(4) . . ?
N8 Si4 C23 109.8(2) . . ?
N8 Si4 C22 112.6(3) . . ?
C23 Si4 C22 106.4(4) . . ?
N8 Si4 C24 113.3(3) . . ?
C23 Si4 C24 105.7(3) . . ?
C22 Si4 C24 108.5(3) . . ?
N2 C1 N3 124.4(5) . . ?
N2 C1 N4 123.1(5) . . ?
N3 C1 N4 112.5(5) . . ?
N1 C2 N6 124.0(4) . . ?
N1 C2 N5 124.1(4) . . ?
N6 C2 N5 112.0(4) . . ?
N3 C3 C27 114.6(7) . . ?
N3 C3 H3A 108.6 . . ?
C27 C3 H3A 108.6 . . ?
N3 C3 H3B 108.6 . . ?
C27 C3 H3B 108.6 . . ?
H3A C3 H3B 107.6 . . ?
C5 C4 N4 116.4(7) . . ?
C5 C4 H4A 108.2 . . ?
N4 C4 H4A 108.2 . . ?
C5 C4 H4B 108.2 . . ?
N4 C4 H4B 108.2 . . ?
H4A C4 H4B 107.3 . . ?
C4 C5 H5A 109.5 . . ?
C4 C5 H5B 109.5 . . ?
H5A C5 H5B 109.5 . . ?
C4 C5 H5C 109.5 . . ?
H5A C5 H5C 109.5 . . ?
H5B C5 H5C 109.5 . . ?
C30 C6 N4 118.9(9) . . ?
C30 C6 H6A 107.6 . . ?
N4 C6 H6A 107.6 . . ?
C30 C6 H6B 107.6 . . ?
N4 C6 H6B 107.6 . . ?
H6A C6 H6B 107.0 . . ?
N6 C7 C8 114.4(5) . . ?
N6 C7 H7A 108.7 . . ?
C8 C7 H7A 108.7 . . ?
N6 C7 H7B 108.7 . . ?
C8 C7 H7B 108.7 . . ?
H7A C7 H7B 107.6 . . ?
C7 C8 H8A 109.5 . . ?
C7 C8 H8B 109.5 . . ?
H8A C8 H8B 109.5 . . ?
C7 C8 H8C 109.5 . . ?
H8A C8 H8C 109.5 . . ?
H8B C8 H8C 109.5 . . ?
N6 C9 C10 113.1(5) . . ?
N6 C9 H9A 109.0 . . ?
C10 C9 H9A 109.0 . . ?
N6 C9 H9B 109.0 . . ?
C10 C9 H9B 109.0 . . ?
H9A C9 H9B 107.8 . . ?
C9 C10 H10A 109.5 . . ?
C9 C10 H10B 109.5 . . ?
H10A C10 H10B 109.5 . . ?
C9 C10 H10C 109.5 . . ?
H10A C10 H10C 109.5 . . ?
H10B C10 H10C 109.5 . . ?
N5 C11 C25 114.6(5) . . ?
N5 C11 H11A 108.6 . . ?
C25 C11 H11A 108.6 . . ?
N5 C11 H11B 108.6 . . ?
C25 C11 H11B 108.6 . . ?
H11A C11 H11B 107.6 . . ?
C26 C12 N5 113.2(5) . . ?
C26 C12 H12A 108.9 . . ?
N5 C12 H12A 108.9 . . ?
C26 C12 H12B 108.9 . . ?
N5 C12 H12B 108.9 . . ?
H12A C12 H12B 107.8 . . ?
Si2 C13 H13A 109.5 . . ?
Si2 C13 H13B 109.5 . . ?
H13A C13 H13B 109.5 . . ?
Si2 C13 H13C 109.5 . . ?
H13A C13 H13C 109.5 . . ?
H13B C13 H13C 109.5 . . ?
Si2 C14 H14A 109.5 . . ?
Si2 C14 H14B 109.5 . . ?
H14A C14 H14B 109.5 . . ?
Si2 C14 H14C 109.5 . . ?
H14A C14 H14C 109.5 . . ?
H14B C14 H14C 109.5 . . ?
Si2 C15 H15A 109.5 . . ?
Si2 C15 H15B 109.5 . . ?
H15A C15 H15B 109.5 . . ?
Si2 C15 H15C 109.5 . . ?
H15A C15 H15C 109.5 . . ?
H15B C15 H15C 109.5 . . ?
Si3 C16 H16A 109.5 . . ?
Si3 C16 H16B 109.5 . . ?
H16A C16 H16B 109.5 . . ?
Si3 C16 H16C 109.5 . . ?
H16A C16 H16C 109.5 . . ?
H16B C16 H16C 109.5 . . ?
Si1 C17 H17A 109.5 . . ?
Si1 C17 H17B 109.5 . . ?
H17A C17 H17B 109.5 . . ?
Si1 C17 H17C 109.5 . . ?
H17A C17 H17C 109.5 . . ?
H17B C17 H17C 109.5 . . ?
Si1 C18 H18A 109.5 . . ?
Si1 C18 H18B 109.5 . . ?
H18A C18 H18B 109.5 . . ?
Si1 C18 H18C 109.5 . . ?
H18A C18 H18C 109.5 . . ?
H18B C18 H18C 109.5 . . ?
Si1 C19 H19A 109.5 . . ?
Si1 C19 H19B 109.5 . . ?
H19A C19 H19B 109.5 . . ?
Si1 C19 H19C 109.5 . . ?
H19A C19 H19C 109.5 . . ?
H19B C19 H19C 109.5 . . ?
Si3 C20 H20A 109.5 . . ?
Si3 C20 H20B 109.5 . . ?
H20A C20 H20B 109.5 . . ?
Si3 C20 H20C 109.5 . . ?
H20A C20 H20C 109.5 . . ?
H20B C20 H20C 109.5 . . ?
Si3 C21 H21A 109.5 . . ?
Si3 C21 H21B 109.5 . . ?
H21A C21 H21B 109.5 . . ?
Si3 C21 H21C 109.5 . . ?
H21A C21 H21C 109.5 . . ?
H21B C21 H21C 109.5 . . ?
Si4 C22 H22A 109.5 . . ?
Si4 C22 H22B 109.5 . . ?
H22A C22 H22B 109.5 . . ?
Si4 C22 H22C 109.5 . . ?
H22A C22 H22C 109.5 . . ?
H22B C22 H22C 109.5 . . ?
Si4 C23 H23A 109.5 . . ?
Si4 C23 H23B 109.5 . . ?
H23A C23 H23B 109.5 . . ?
Si4 C23 H23C 109.5 . . ?
H23A C23 H23C 109.5 . . ?
H23B C23 H23C 109.5 . . ?
Si4 C24 H24A 109.5 . . ?
Si4 C24 H24B 109.5 . . ?
H24A C24 H24B 109.5 . . ?
Si4 C24 H24C 109.5 . . ?
H24A C24 H24C 109.5 . . ?
H24B C24 H24C 109.5 . . ?
C11 C25 H25A 109.5 . . ?
C11 C25 H25B 109.5 . . ?
H25A C25 H25B 109.5 . . ?
C11 C25 H25C 109.5 . . ?
H25A C25 H25C 109.5 . . ?
H25B C25 H25C 109.5 . . ?
C12 C26 H26A 109.5 . . ?
C12 C26 H26B 109.5 . . ?
H26A C26 H26B 109.5 . . ?
C12 C26 H26C 109.5 . . ?
H26A C26 H26C 109.5 . . ?
H26B C26 H26C 109.5 . . ?
C3 C27 H27A 109.5 . . ?
C3 C27 H27B 109.5 . . ?
H27A C27 H27B 109.5 . . ?
C3 C27 H27C 109.5 . . ?
H27A C27 H27C 109.5 . . ?
H27B C27 H27C 109.5 . . ?
C29 C28 N3 115.0(10) . . ?
C29 C28 H28A 108.5 . . ?
N3 C28 H28A 108.5 . . ?
C29 C28 H28B 108.5 . . ?
N3 C28 H28B 108.5 . . ?
H28A C28 H28B 107.5 . . ?
C28 C29 H29A 109.5 . . ?
C28 C29 H29B 109.5 . . ?
H29A C29 H29B 109.5 . . ?
C28 C29 H29C 109.5 . . ?
H29A C29 H29C 109.5 . . ?
H29B C29 H29C 109.5 . . ?
C6 C30 H30A 109.5 . . ?
C6 C30 H30B 109.5 . . ?
H30A C30 H30B 109.5 . . ?
C6 C30 H30C 109.5 . . ?
H30A C30 H30C 109.5 . . ?
H30B C30 H30C 109.5 . . ?

loop_
_geom_bond_atom_site_label_1
_geom_bond_atom_site_label_2
_geom_bond_distance
_geom_bond_site_symmetry_2
_geom_bond_publ_flag
Zn2 N8 1.898(3) . ?
Zn2 N1 1.966(3) . ?
Zn2 N2 1.971(4) . ?
Zn1 N7 1.897(3) . ?
Zn1 N2 1.954(3) . ?
Zn1 N1 1.982(4) . ?
N1 C2 1.263(5) . ?
N2 C1 1.266(6) . ?
N3 C1 1.386(6) . ?
N3 C3 1.455(9) . ?
N3 C28 1.492(9) . ?
N4 C1 1.397(7) . ?
N4 C4 1.454(8) . ?
N4 C6 1.468(8) . ?
N5 C2 1.407(6) . ?
N5 C12 1.454(6) . ?
N5 C11 1.469(6) . ?
N6 C2 1.396(5) . ?
N6 C9 1.455(6) . ?
N6 C7 1.468(6) . ?
N7 Si2 1.700(4) . ?
N7 Si1 1.701(4) . ?
N8 Si4 1.688(4) . ?
N8 Si3 1.698(4) . ?
Si1 C17 1.839(8) . ?
Si1 C19 1.848(7) . ?
Si1 C18 1.852(8) . ?
Si2 C15 1.866(7) . ?
Si2 C14 1.873(7) . ?
Si2 C13 1.876(7) . ?
Si3 C21 1.820(7) . ?
Si3 C20 1.855(7) . ?
Si3 C16 1.887(8) . ?
Si4 C23 1.851(7) . ?
Si4 C22 1.866(6) . ?
Si4 C24 1.869(6) . ?
C3 C27 1.458(11) . ?
C3 H3A 0.9700 . ?
C3 H3B 0.9700 . ?
C4 C5 1.444(11) . ?
C4 H4A 0.9700 . ?
C4 H4B 0.9700 . ?
C5 H5A 0.9600 . ?
C5 H5B 0.9600 . ?
C5 H5C 0.9600 . ?
C6 C30 1.385(13) . ?
C6 H6A 0.9700 . ?
C6 H6B 0.9700 . ?
C7 C8 1.500(7) . ?
C7 H7A 0.9700 . ?
C7 H7B 0.9700 . ?
C8 H8A 0.9600 . ?
C8 H8B 0.9600 . ?
C8 H8C 0.9600 . ?
C9 C10 1.485(8) . ?
C9 H9A 0.9700 . ?
C9 H9B 0.9700 . ?
C10 H10A 0.9600 . ?
C10 H10B 0.9600 . ?
C10 H10C 0.9600 . ?
C11 C25 1.509(8) . ?
C11 H11A 0.9700 . ?
C11 H11B 0.9700 . ?
C12 C26 1.448(9) . ?
C12 H12A 0.9700 . ?
C12 H12B 0.9700 . ?
C13 H13A 0.9600 . ?
C13 H13B 0.9600 . ?
C13 H13C 0.9600 . ?
C14 H14A 0.9600 . ?
C14 H14B 0.9600 . ?
C14 H14C 0.9600 . ?
C15 H15A 0.9600 . ?
C15 H15B 0.9600 . ?
C15 H15C 0.9600 . ?
C16 H16A 0.9600 . ?
C16 H16B 0.9600 . ?
C16 H16C 0.9600 . ?
C17 H17A 0.9600 . ?
C17 H17B 0.9600 . ?
C17 H17C 0.9600 . ?
C18 H18A 0.9600 . ?
C18 H18B 0.9600 . ?
C18 H18C 0.9600 . ?
C19 H19A 0.9600 . ?
C19 H19B 0.9600 . ?
C19 H19C 0.9600 . ?
C20 H20A 0.9600 . ?
C20 H20B 0.9600 . ?
C20 H20C 0.9600 . ?
C21 H21A 0.9600 . ?
C21 H21B 0.9600 . ?
C21 H21C 0.9600 . ?
C22 H22A 0.9600 . ?
C22 H22B 0.9600 . ?
C22 H22C 0.9600 . ?
C23 H23A 0.9600 . ?
C23 H23B 0.9600 . ?
C23 H23C 0.9600 . ?
C24 H24A 0.9600 . ?
C24 H24B 0.9600 . ?
C24 H24C 0.9600 . ?
C25 H25A 0.9600 . ?
C25 H25B 0.9600 . ?
C25 H25C 0.9600 . ?
C26 H26A 0.9600 . ?
C26 H26B 0.9600 . ?
C26 H26C 0.9600 . ?
C27 H27A 0.9600 . ?
C27 H27B 0.9600 . ?
C27 H27C 0.9600 . ?
C28 C29 1.429(13) . ?
C28 H28A 0.9700 . ?
C28 H28B 0.9700 . ?
C29 H29A 0.9600 . ?
C29 H29B 0.9600 . ?
C29 H29C 0.9600 . ?
C30 H30A 0.9600 . ?
C30 H30B 0.9600 . ?
C30 H30C 0.9600 . ?
